data_2242945
loop_
_publ_author_name
'Peloquin, Andrew J.'
'Adas, Sonya K.'
'Iacono, Scott T.'
'Balaich, Gary J.'

_publ_section_title
;
 Crystal structures of a series of 6-aryl-1,3-diphenylfulvenes
;
_journal_coeditor_code HB7824
_journal_issue 6
_journal_name_full 'Acta Crystallographica Section E'
_journal_page_first 838
_journal_page_last 842
_journal_paper_doi 10.1107/S205698901900700X
_journal_volume 75
_journal_year 2019
_chemical_absolute_configuration unk
_chemical_formula_moiety 'C27 H24'
_chemical_formula_sum 'C27 H24'
_chemical_formula_weight 348.46
_chemical_name_common 1,3-diphenyl-6-mesitylfulvene
_chemical_name_systematic
;
{3-[(2,4,6-Trimethylphenyl)methylidene]-4-phenylcyclopenta-1,4-dien-1-yl}benzene
;
_space_group_crystal_system orthorhombic
_space_group_IT_number 29
_space_group_name_Hall 'P 2c -2ac'
_space_group_name_H-M_alt 'P c a 21'
_symmetry_space_group_name_Hall 'P 2c -2ac'
_symmetry_space_group_name_H-M 'P c a 21'
_atom_sites_solution_hydrogens geom
_atom_sites_solution_primary dual
_audit_creation_method
;
Olex2 1.2
(compiled 2017.08.10 svn.r3458 for OlexSys, GUI svn.r5381)
;
_cell_angle_alpha 90
_cell_angle_beta 90
_cell_angle_gamma 90
_cell_formula_units_Z 8
_cell_length_a 30.031(6)
_cell_length_b 5.6147(12)
_cell_length_c 23.494(5)
_cell_measurement_reflns_used 3728
_cell_measurement_temperature 100
_cell_measurement_theta_max 22.319
_cell_measurement_theta_min 2.201
_cell_volume 3961.4(14)
_computing_cell_refinement
;
SAINT (Bruker, 2017)
;
_computing_data_collection
;
APEX3 (Bruker, 2017)
;
_computing_data_reduction
;
SAINT (Bruker, 2017)
;
_computing_molecular_graphics
;
<i>ORTEP-3 for Windows</i> (Farrugia, 2012) and Mercury (Macrae, <i>et
al.</i>,
2008)
;
_computing_publication_material
;
<i>publCIF</i> (Westrip, 2010)
;
_computing_structure_refinement
;
SHELXL (Sheldrick, 2015<i>b</i>)
;
_computing_structure_solution
;
SHELXT (Sheldrick, 2015<i>a</i>)
;
_diffrn_ambient_temperature 100
_diffrn_measured_fraction_theta_full 0.995
_diffrn_measured_fraction_theta_max 0.995
_diffrn_measurement_device_type 'Bruker APEXII CCD'
_diffrn_measurement_method '\f and \w scans'
_diffrn_radiation_type MoK\a
_diffrn_radiation_wavelength 0.71073
_diffrn_reflns_av_R_equivalents 0.0699
_diffrn_reflns_av_unetI/netI 0.0473
_diffrn_reflns_limit_h_max 35
_diffrn_reflns_limit_h_min -35
_diffrn_reflns_limit_k_max 6
_diffrn_reflns_limit_k_min -6
_diffrn_reflns_limit_l_max 27
_diffrn_reflns_limit_l_min -27
_diffrn_reflns_number 38475
_diffrn_reflns_theta_full 24.784
_diffrn_reflns_theta_max 24.784
_diffrn_reflns_theta_min 2.201
_diffrn_standards_number 0
_exptl_absorpt_coefficient_mu 0.066
_exptl_absorpt_correction_T_max 0.7451
_exptl_absorpt_correction_T_min 0.6775
_exptl_absorpt_correction_type multi-scan
_exptl_absorpt_process_details SADABS
_exptl_crystal_colour red
_exptl_crystal_density_diffrn 1.169
_exptl_crystal_density_method 'not measured'
_exptl_crystal_description irregular
_exptl_crystal_F_000 1488
_exptl_crystal_size_max 0.26
_exptl_crystal_size_mid 0.112
_exptl_crystal_size_min 0.102
_refine_diff_density_max 0.169
_refine_diff_density_min -0.167
_refine_ls_abs_structure_details
;
Refined as an inversion twin.
;
_refine_ls_abs_structure_Flack -6(10)
_refine_ls_extinction_method none
_refine_ls_goodness_of_fit_ref 1.035
_refine_ls_hydrogen_treatment constr
_refine_ls_matrix_type full
_refine_ls_number_parameters 494
_refine_ls_number_reflns 6776
_refine_ls_number_restraints 1
_refine_ls_restrained_S_all 1.035
_refine_ls_R_factor_all 0.0567
_refine_ls_R_factor_gt 0.0430
_refine_ls_shift/su_max 0.001
_refine_ls_shift/su_mean 0.000
_refine_ls_structure_factor_coef Fsqd
_refine_ls_weighting_details 'w=1/[\s^2^(Fo^2^)+(0.0540P)^2^+0.3457P] where P=(Fo^2^+2Fc^2^)/3'
_refine_ls_weighting_scheme calc
_refine_ls_wR_factor_gt 0.0984
_refine_ls_wR_factor_ref 0.1083
_reflns_number_gt 5709
_reflns_number_total 6776
_reflns_threshold_expression 'I > 2\s(I)'
_cod_data_source_file hb7824sup1.cif
_cod_data_source_block III
_cod_database_code 2242945
_shelx_space_group_comment
;
The symmetry employed for this shelxl refinement is uniquely defined
by the following loop, which should always be used as a source of
symmetry information in preference to the above space-group names.
They are only intended as comments.
;

loop_
_space_group_symop_operation_xyz
'x, y, z'
'-x, -y, z+1/2'
'x+1/2, -y, z'
'-x+1/2, y, z+1/2'

loop_
_atom_site_type_symbol
_atom_site_label
_atom_site_fract_x
_atom_site_fract_y
_atom_site_fract_z
_atom_site_U_iso_or_equiv
_atom_site_adp_type
_atom_site_calc_flag
_atom_site_occupancy
C C1 0.35712(11) 0.1134(6) 0.54077(15) 0.0224(8) Uani d 1
C C2 0.36382(11) 0.1309(6) 0.48394(15) 0.0238(8) Uani d 1
H H2 0.384904 0.045102 0.463428 0.029 Uiso calc 1
C C3 0.33274(11) 0.3060(6) 0.45947(15) 0.0219(8) Uani d 1
C C4 0.30771(12) 0.3951(6) 0.50228(15) 0.0230(8) Uani d 1
H H4 0.286286 0.513761 0.498702 0.028 Uiso calc 1
C C5 0.31988(11) 0.2742(6) 0.55511(15) 0.0227(8) Uani d 1
C C6 0.29829(11) 0.2883(6) 0.60543(15) 0.0239(8) Uani d 1
H H6 0.308796 0.193941 0.635065 0.029 Uiso calc 1
C C7 0.38365(11) -0.0333(6) 0.58024(14) 0.0225(8) Uani d 1
C C8 0.39541(11) 0.0453(6) 0.63499(15) 0.0245(8) Uani d 1
H H8 0.385132 0.191708 0.648020 0.029 Uiso calc 1
C C9 0.42211(12) -0.0930(6) 0.66963(16) 0.0274(8) Uani d 1
H H9 0.429090 -0.040616 0.706110 0.033 Uiso calc 1
C C10 0.43847(12) -0.3077(7) 0.65055(17) 0.0283(9) Uani d 1
H H10 0.456900 -0.398471 0.673806 0.034 Uiso calc 1
C C11 0.42743(12) -0.3879(6) 0.59677(16) 0.0265(9) Uani d 1
H H11 0.438662 -0.532334 0.583768 0.032 Uiso calc 1
C C12 0.39980(11) -0.2547(6) 0.56223(15) 0.0227(8) Uani d 1
H H12 0.391827 -0.312675 0.526587 0.027 Uiso calc 1
C C13 0.33002(11) 0.3610(6) 0.39856(15) 0.0216(8) Uani d 1
C C14 0.34639(11) 0.1972(6) 0.35861(14) 0.0243(8) Uani d 1
H H14 0.359649 0.057076 0.371174 0.029 Uiso calc 1
C C15 0.34310(12) 0.2409(6) 0.30085(16) 0.0284(8) Uani d 1
H H15 0.354276 0.130280 0.275078 0.034 Uiso calc 1
C C16 0.32342(12) 0.4469(7) 0.28105(16) 0.0282(8) Uani d 1
H H16 0.321116 0.475127 0.242154 0.034 Uiso calc 1
C C17 0.30710(12) 0.6115(7) 0.31990(16) 0.0291(9) Uani d 1
H H17 0.293684 0.750470 0.306878 0.035 Uiso calc 1
C C18 0.31060(11) 0.5705(6) 0.37800(15) 0.0249(8) Uani d 1
H H18 0.299935 0.683511 0.403522 0.030 Uiso calc 1
C C19 0.25933(11) 0.4412(6) 0.61723(14) 0.0226(8) Uani d 1
C C20 0.26414(11) 0.6213(6) 0.65876(14) 0.0240(8) Uani d 1
C C21 0.22874(12) 0.7743(6) 0.66946(15) 0.0252(8) Uani d 1
H H21 0.232343 0.897102 0.695611 0.030 Uiso calc 1
C C22 0.18814(12) 0.7477(6) 0.64199(15) 0.0249(8) Uani d 1
C C23 0.18351(11) 0.5641(6) 0.60303(15) 0.0248(8) Uani d 1
H H23 0.156118 0.542375 0.585313 0.030 Uiso calc 1
C C24 0.21846(12) 0.4107(6) 0.58945(14) 0.0232(8) Uani d 1
C C25 0.30762(12) 0.6478(7) 0.69049(16) 0.0324(9) Uani d 1
H H25A 0.312022 0.512148 0.714713 0.049 Uiso calc 1
H H25B 0.306771 0.789870 0.713210 0.049 Uiso calc 1
H H25C 0.331689 0.658303 0.663719 0.049 Uiso calc 1
C C26 0.14909(12) 0.9077(7) 0.65542(17) 0.0334(9) Uani d 1
H H26A 0.132792 0.843321 0.687025 0.050 Uiso calc 1
H H26B 0.129912 0.917565 0.622806 0.050 Uiso calc 1
H H26C 0.159736 1.063905 0.664950 0.050 Uiso calc 1
C C27 0.21031(12) 0.2158(7) 0.54676(16) 0.0297(9) Uani d 1
H H27A 0.217207 0.272939 0.509273 0.044 Uiso calc 1
H H27B 0.179610 0.168474 0.548256 0.044 Uiso calc 1
H H27C 0.228897 0.081633 0.555521 0.044 Uiso calc 1
C C28 0.51786(11) 0.0968(6) 0.46548(15) 0.0224(8) Uani d 1
C C29 0.51122(12) 0.1276(6) 0.52183(15) 0.0239(8) Uani d 1
H H29 0.490034 0.047263 0.543401 0.029 Uiso calc 1
C C30 0.54251(11) 0.3073(6) 0.54415(15) 0.0218(8) Uani d 1
C C31 0.56796(12) 0.3832(6) 0.50028(16) 0.0225(7) Uani d 1
H H31 0.589866 0.499884 0.502582 0.027 Uiso calc 1
C C32 0.55572(11) 0.2536(6) 0.44875(15) 0.0229(8) Uani d 1
C C33 0.57550(11) 0.2587(6) 0.39746(15) 0.0243(8) Uani d 1
H H33 0.564527 0.155088 0.369957 0.029 Uiso calc 1
C C34 0.49026(11) -0.0516(6) 0.42789(15) 0.0223(8) Uani d 1
C C35 0.47587(11) 0.0308(6) 0.37476(15) 0.0246(8) Uani d 1
H H35 0.486290 0.175537 0.360834 0.030 Uiso calc 1
C C36 0.44609(12) -0.1027(6) 0.34279(16) 0.0278(9) Uani d 1
H H36 0.436917 -0.047288 0.307383 0.033 Uiso calc 1
C C37 0.42992(12) -0.3171(7) 0.36296(16) 0.0297(9) Uani d 1
H H37 0.409495 -0.403887 0.341633 0.036 Uiso calc 1
C C38 0.44434(12) -0.4018(7) 0.41514(17) 0.0286(9) Uani d 1
H H38 0.433815 -0.546723 0.428766 0.034 Uiso calc 1
C C39 0.47439(11) -0.2711(6) 0.44707(16) 0.0245(8) Uani d 1
H H39 0.484165 -0.330463 0.481852 0.029 Uiso calc 1
C C40 0.54362(11) 0.3803(6) 0.60410(15) 0.0217(8) Uani d 1
C C41 0.56288(11) 0.5974(7) 0.62138(15) 0.0248(8) Uani d 1
H H41 0.574388 0.700735 0.594173 0.030 Uiso calc 1
C C42 0.56484(12) 0.6580(7) 0.67802(16) 0.0267(9) Uani d 1
H H42 0.578045 0.800994 0.688734 0.032 Uiso calc 1
C C43 0.54749(12) 0.5096(6) 0.71904(16) 0.0278(9) Uani d 1
H H43 0.548967 0.551985 0.757264 0.033 Uiso calc 1
C C44 0.52781(11) 0.2968(6) 0.70301(15) 0.0253(8) Uani d 1
H H44 0.516058 0.195981 0.730586 0.030 Uiso calc 1
C C45 0.52556(11) 0.2335(6) 0.64608(15) 0.0234(8) Uani d 1
H H45 0.511850 0.091446 0.635730 0.028 Uiso calc 1
C C46 0.61314(11) 0.4139(6) 0.38060(14) 0.0223(8) Uani d 1
C C47 0.65574(11) 0.3931(6) 0.40497(14) 0.0241(8) Uani d 1
C C48 0.68915(12) 0.5477(6) 0.38677(16) 0.0278(9) Uani d 1
H H48 0.717337 0.534982 0.402891 0.033 Uiso calc 1
C C49 0.68188(12) 0.7189(7) 0.34564(16) 0.0280(9) Uani d 1
C C50 0.63963(12) 0.7337(7) 0.32137(16) 0.0293(9) Uani d 1
H H50 0.634253 0.847371 0.293421 0.035 Uiso calc 1
C C51 0.60570(12) 0.5842(7) 0.33773(15) 0.0269(8) Uani d 1
C C52 0.66681(12) 0.2043(7) 0.44841(16) 0.0309(9) Uani d 1
H H52A 0.657021 0.255505 0.485335 0.046 Uiso calc 1
H H52B 0.698413 0.178763 0.449049 0.046 Uiso calc 1
H H52C 0.652035 0.058469 0.438490 0.046 Uiso calc 1
C C53 0.71847(13) 0.8856(7) 0.32675(19) 0.0387(10) Uani d 1
H H53A 0.743758 0.867604 0.351372 0.058 Uiso calc 1
H H53B 0.707971 1.046960 0.328511 0.058 Uiso calc 1
H H53C 0.726934 0.848305 0.288375 0.058 Uiso calc 1
C C54 0.56037(13) 0.6030(8) 0.31041(18) 0.0379(11) Uani d 1
H H54A 0.553643 0.457151 0.290898 0.057 Uiso calc 1
H H54B 0.560283 0.732458 0.283720 0.057 Uiso calc 1
H H54C 0.538341 0.631357 0.339236 0.057 Uiso calc 1

loop_
_atom_site_aniso_label
_atom_site_aniso_U_11
_atom_site_aniso_U_22
_atom_site_aniso_U_33
_atom_site_aniso_U_12
_atom_site_aniso_U_13
_atom_site_aniso_U_23
C1 0.0209(18) 0.0218(18) 0.024(2) 0.0005(15) 0.0000(15) 0.0015(15)
C2 0.0235(19) 0.0217(19) 0.026(2) 0.0025(15) 0.0021(16) -0.0005(15)
C3 0.0194(18) 0.0227(18) 0.024(2) 0.0005(15) 0.0014(15) 0.0014(15)
C4 0.0218(18) 0.0215(17) 0.026(2) 0.0006(15) 0.0007(15) 0.0027(15)
C5 0.0232(18) 0.0238(18) 0.021(2) -0.0012(15) 0.0015(15) -0.0014(15)
C6 0.025(2) 0.0218(18) 0.024(2) 0.0012(15) 0.0000(15) 0.0042(15)
C7 0.0178(18) 0.0255(18) 0.024(2) -0.0006(14) 0.0032(15) 0.0024(16)
C8 0.0217(19) 0.0255(19) 0.026(2) -0.0013(16) 0.0035(15) -0.0010(15)
C9 0.0249(19) 0.033(2) 0.024(2) -0.0015(17) -0.0045(16) 0.0000(16)
C10 0.023(2) 0.028(2) 0.034(2) -0.0005(16) -0.0048(16) 0.0067(18)
C11 0.0246(19) 0.0224(19) 0.033(2) 0.0018(15) 0.0059(17) 0.0008(16)
C12 0.0218(18) 0.0229(18) 0.0233(19) -0.0002(15) 0.0012(15) 0.0013(14)
C13 0.0159(18) 0.0250(18) 0.024(2) -0.0023(14) 0.0020(14) 0.0008(14)
C14 0.022(2) 0.0250(18) 0.026(2) 0.0012(16) 0.0016(15) 0.0008(15)
C15 0.0273(19) 0.030(2) 0.028(2) 0.0013(16) 0.0027(16) -0.0023(16)
C16 0.030(2) 0.033(2) 0.022(2) -0.0028(17) 0.0019(16) 0.0058(16)
C17 0.027(2) 0.031(2) 0.029(2) 0.0029(17) -0.0010(16) 0.0074(17)
C18 0.0204(18) 0.0273(19) 0.027(2) 0.0004(16) 0.0011(15) 0.0026(16)
C19 0.0205(18) 0.0255(19) 0.0218(19) 0.0006(15) 0.0038(14) 0.0049(15)
C20 0.0234(19) 0.0287(19) 0.020(2) -0.0038(15) 0.0025(15) 0.0024(15)
C21 0.029(2) 0.0262(19) 0.0208(19) -0.0031(16) 0.0045(16) -0.0011(15)
C22 0.0245(19) 0.0249(19) 0.025(2) 0.0004(16) 0.0049(16) 0.0018(15)
C23 0.0200(18) 0.0301(19) 0.024(2) -0.0034(15) -0.0018(15) 0.0033(16)
C24 0.0276(19) 0.0245(18) 0.0176(19) -0.0023(15) 0.0012(15) 0.0029(15)
C25 0.028(2) 0.038(2) 0.031(2) -0.0038(18) 0.0002(17) -0.0023(18)
C26 0.028(2) 0.034(2) 0.038(2) 0.0049(18) 0.0055(18) -0.0015(18)
C27 0.027(2) 0.035(2) 0.027(2) -0.0030(17) -0.0005(17) -0.0029(17)
C28 0.0218(18) 0.0222(18) 0.023(2) -0.0003(15) -0.0001(15) -0.0016(15)
C29 0.0216(19) 0.0259(19) 0.024(2) -0.0019(15) 0.0032(15) 0.0028(15)
C30 0.0209(19) 0.0213(18) 0.023(2) -0.0001(15) -0.0021(15) -0.0006(15)
C31 0.0212(18) 0.0220(16) 0.0242(19) -0.0022(16) -0.0033(14) -0.0014(17)
C32 0.0203(18) 0.0241(19) 0.024(2) 0.0014(15) -0.0003(15) 0.0011(14)
C33 0.0201(19) 0.031(2) 0.022(2) 0.0037(16) -0.0020(15) -0.0030(16)
C34 0.0201(18) 0.0234(18) 0.0235(19) 0.0018(15) 0.0029(15) -0.0035(15)
C35 0.0213(19) 0.0252(18) 0.027(2) 0.0003(15) 0.0023(15) -0.0038(16)
C36 0.0229(19) 0.035(2) 0.025(2) 0.0047(17) 0.0005(16) -0.0074(16)
C37 0.0205(19) 0.035(2) 0.034(2) -0.0042(17) 0.0019(16) -0.0136(18)
C38 0.0235(19) 0.025(2) 0.038(2) -0.0033(16) 0.0050(17) -0.0067(17)
C39 0.0211(18) 0.028(2) 0.024(2) -0.0001(15) 0.0024(15) -0.0016(15)
C40 0.0195(18) 0.0255(19) 0.0200(19) 0.0028(15) -0.0020(15) -0.0003(15)
C41 0.0234(19) 0.0266(19) 0.024(2) -0.0042(15) 0.0003(15) 0.0033(15)
C42 0.025(2) 0.027(2) 0.028(2) -0.0017(16) -0.0009(16) -0.0023(16)
C43 0.025(2) 0.037(2) 0.022(2) 0.0038(17) -0.0031(15) -0.0020(17)
C44 0.0213(18) 0.034(2) 0.020(2) 0.0024(16) 0.0010(15) 0.0040(16)
C45 0.0186(19) 0.0277(19) 0.024(2) -0.0007(15) -0.0008(15) 0.0010(16)
C46 0.0243(19) 0.0253(19) 0.0172(19) -0.0003(15) 0.0020(15) -0.0018(15)
C47 0.0215(19) 0.028(2) 0.023(2) 0.0029(16) 0.0035(15) 0.0007(15)
C48 0.0195(19) 0.031(2) 0.033(2) 0.0033(16) 0.0000(16) -0.0014(17)
C49 0.023(2) 0.028(2) 0.032(2) 0.0012(16) 0.0062(16) 0.0000(17)
C50 0.028(2) 0.031(2) 0.028(2) 0.0054(17) 0.0064(16) 0.0085(16)
C51 0.0230(19) 0.034(2) 0.024(2) 0.0043(16) 0.0009(15) 0.0014(16)
C52 0.025(2) 0.035(2) 0.032(2) 0.0035(17) -0.0031(17) 0.0060(17)
C53 0.033(2) 0.035(2) 0.047(3) -0.0041(18) 0.0066(19) 0.009(2)
C54 0.028(2) 0.049(3) 0.037(3) -0.0001(19) -0.0065(18) 0.014(2)

loop_
_atom_type_symbol
_atom_type_description
_atom_type_scat_dispersion_real
_atom_type_scat_dispersion_imag
_atom_type_scat_source
C C 0.0033 0.0016 'International Tables Vol C Tables 4.2.6.8 and 6.1.1.4'
H H 0.0000 0.0000 'International Tables Vol C Tables 4.2.6.8 and 6.1.1.4'

loop_
_geom_angle_atom_site_label_1
_geom_angle_atom_site_label_2
_geom_angle_atom_site_label_3
_geom_angle
C2 C1 C5 107.1(3)
C2 C1 C7 125.5(3)
C7 C1 C5 127.4(3)
C1 C2 H2 125.1
C1 C2 C3 109.8(3)
C3 C2 H2 125.1
C4 C3 C2 108.0(3)
C4 C3 C13 128.1(3)
C13 C3 C2 123.9(3)
C3 C4 H4 125.6
C3 C4 C5 108.7(3)
C5 C4 H4 125.6
C4 C5 C1 106.2(3)
C6 C5 C1 126.8(3)
C6 C5 C4 126.6(3)
C5 C6 H6 117.3
C5 C6 C19 125.3(3)
C19 C6 H6 117.3
C8 C7 C1 122.4(3)
C12 C7 C1 119.6(3)
C12 C7 C8 117.9(3)
C7 C8 H8 119.7
C9 C8 C7 120.6(3)
C9 C8 H8 119.7
C8 C9 H9 119.8
C10 C9 C8 120.5(4)
C10 C9 H9 119.8
C9 C10 H10 120.1
C9 C10 C11 119.8(4)
C11 C10 H10 120.1
C10 C11 H11 119.8
C12 C11 C10 120.3(3)
C12 C11 H11 119.8
C7 C12 H12 119.6
C11 C12 C7 120.8(3)
C11 C12 H12 119.6
C14 C13 C3 119.7(3)
C18 C13 C3 122.5(3)
C18 C13 C14 117.8(3)
C13 C14 H14 119.5
C15 C14 C13 121.0(3)
C15 C14 H14 119.5
C14 C15 H15 119.7
C16 C15 C14 120.7(4)
C16 C15 H15 119.7
C15 C16 H16 120.4
C15 C16 C17 119.2(4)
C17 C16 H16 120.4
C16 C17 H17 119.7
C16 C17 C18 120.6(3)
C18 C17 H17 119.7
C13 C18 H18 119.6
C17 C18 C13 120.7(3)
C17 C18 H18 119.6
C20 C19 C6 117.7(3)
C24 C19 C6 122.4(3)
C24 C19 C20 119.9(3)
C19 C20 C25 120.0(3)
C21 C20 C19 119.3(3)
C21 C20 C25 120.7(3)
C20 C21 H21 119.3
C22 C21 C20 121.5(3)
C22 C21 H21 119.3
C21 C22 C26 121.4(3)
C23 C22 C21 118.4(3)
C23 C22 C26 120.2(3)
C22 C23 H23 118.8
C22 C23 C24 122.4(3)
C24 C23 H23 118.8
C19 C24 C27 122.8(3)
C23 C24 C19 118.5(3)
C23 C24 C27 118.6(3)
C20 C25 H25A 109.5
C20 C25 H25B 109.5
C20 C25 H25C 109.5
H25A C25 H25B 109.5
H25A C25 H25C 109.5
H25B C25 H25C 109.5
C22 C26 H26A 109.5
C22 C26 H26B 109.5
C22 C26 H26C 109.5
H26A C26 H26B 109.5
H26A C26 H26C 109.5
H26B C26 H26C 109.5
C24 C27 H27A 109.5
C24 C27 H27B 109.5
C24 C27 H27C 109.5
H27A C27 H27B 109.5
H27A C27 H27C 109.5
H27B C27 H27C 109.5
C29 C28 C32 107.2(3)
C29 C28 C34 125.3(3)
C34 C28 C32 127.3(3)
C28 C29 H29 125.0
C28 C29 C30 110.0(3)
C30 C29 H29 125.0
C31 C30 C29 107.7(3)
C31 C30 C40 129.1(3)
C40 C30 C29 123.1(3)
C30 C31 H31 125.3
C30 C31 C32 109.4(3)
C32 C31 H31 125.3
C31 C32 C28 105.5(3)
C33 C32 C28 125.9(3)
C33 C32 C31 128.4(3)
C32 C33 H33 116.9
C32 C33 C46 126.2(3)
C46 C33 H33 116.9
C35 C34 C28 121.5(3)
C39 C34 C28 119.9(3)
C39 C34 C35 118.3(3)
C34 C35 H35 119.9
C36 C35 C34 120.2(3)
C36 C35 H35 119.9
C35 C36 H36 119.6
C37 C36 C35 120.8(4)
C37 C36 H36 119.6
C36 C37 H37 120.2
C36 C37 C38 119.5(3)
C38 C37 H37 120.2
C37 C38 H38 119.9
C39 C38 C37 120.1(4)
C39 C38 H38 119.9
C34 C39 H39 119.5
C38 C39 C34 121.0(3)
C38 C39 H39 119.5
C41 C40 C30 121.8(3)
C45 C40 C30 120.3(3)
C45 C40 C41 117.8(3)
C40 C41 H41 119.6
C42 C41 C40 120.7(3)
C42 C41 H41 119.6
C41 C42 H42 119.6
C41 C42 C43 120.8(3)
C43 C42 H42 119.6
C42 C43 H43 120.2
C42 C43 C44 119.6(3)
C44 C43 H43 120.2
C43 C44 H44 119.8
C43 C44 C45 120.3(3)
C45 C44 H44 119.8
C40 C45 H45 119.6
C44 C45 C40 120.8(3)
C44 C45 H45 119.6
C47 C46 C33 122.4(3)
C47 C46 C51 119.5(3)
C51 C46 C33 118.1(3)
C46 C47 C52 122.3(3)
C48 C47 C46 118.6(3)
C48 C47 C52 119.1(3)
C47 C48 H48 118.8
C49 C48 C47 122.3(3)
C49 C48 H48 118.8
C48 C49 C50 118.2(3)
C48 C49 C53 121.5(3)
C50 C49 C53 120.4(3)
C49 C50 H50 119.2
C51 C50 C49 121.6(3)
C51 C50 H50 119.2
C46 C51 C54 119.7(3)
C50 C51 C46 119.8(3)
C50 C51 C54 120.5(3)
C47 C52 H52A 109.5
C47 C52 H52B 109.5
C47 C52 H52C 109.5
H52A C52 H52B 109.5
H52A C52 H52C 109.5
H52B C52 H52C 109.5
C49 C53 H53A 109.5
C49 C53 H53B 109.5
C49 C53 H53C 109.5
H53A C53 H53B 109.5
H53A C53 H53C 109.5
H53B C53 H53C 109.5
C51 C54 H54A 109.5
C51 C54 H54B 109.5
C51 C54 H54C 109.5
H54A C54 H54B 109.5
H54A C54 H54C 109.5
H54B C54 H54C 109.5

loop_
_geom_bond_atom_site_label_1
_geom_bond_atom_site_label_2
_geom_bond_distance
C1 C2 1.354(5)
C1 C5 1.476(5)
C1 C7 1.474(5)
C2 H2 0.9300
C2 C3 1.473(5)
C3 C4 1.352(5)
C3 C13 1.466(5)
C4 H4 0.9300
C4 C5 1.461(5)
C5 C6 1.351(5)
C6 H6 0.9300
C6 C19 1.478(5)
C7 C8 1.405(5)
C7 C12 1.400(5)
C8 H8 0.9300
C8 C9 1.381(5)
C9 H9 0.9300
C9 C10 1.377(5)
C10 H10 0.9300
C10 C11 1.382(6)
C11 H11 0.9300
C11 C12 1.381(5)
C12 H12 0.9300
C13 C14 1.403(5)
C13 C18 1.399(5)
C14 H14 0.9300
C14 C15 1.382(5)
C15 H15 0.9300
C15 C16 1.380(5)
C16 H16 0.9300
C16 C17 1.388(5)
C17 H17 0.9300
C17 C18 1.388(5)
C18 H18 0.9300
C19 C20 1.412(5)
C19 C24 1.401(5)
C20 C21 1.390(5)
C20 C25 1.511(5)
C21 H21 0.9300
C21 C22 1.388(5)
C22 C23 1.386(5)
C22 C26 1.510(5)
C23 H23 0.9300
C23 C24 1.395(5)
C24 C27 1.505(5)
C25 H25A 0.9600
C25 H25B 0.9600
C25 H25C 0.9600
C26 H26A 0.9600
C26 H26B 0.9600
C26 H26C 0.9600
C27 H27A 0.9600
C27 H27B 0.9600
C27 H27C 0.9600
C28 C29 1.350(5)
C28 C32 1.491(5)
C28 C34 1.470(5)
C29 H29 0.9300
C29 C30 1.475(5)
C30 C31 1.352(5)
C30 C40 1.467(5)
C31 H31 0.9300
C31 C32 1.460(5)
C32 C33 1.344(5)
C33 H33 0.9300
C33 C46 1.481(5)
C34 C35 1.400(5)
C34 C39 1.396(5)
C35 H35 0.9300
C35 C36 1.388(5)
C36 H36 0.9300
C36 C37 1.382(5)
C37 H37 0.9300
C37 C38 1.384(5)
C38 H38 0.9300
C38 C39 1.384(5)
C39 H39 0.9300
C40 C41 1.409(5)
C40 C45 1.395(5)
C41 H41 0.9300
C41 C42 1.375(5)
C42 H42 0.9300
C42 C43 1.376(5)
C43 H43 0.9300
C43 C44 1.385(5)
C44 H44 0.9300
C44 C45 1.386(5)
C45 H45 0.9300
C46 C47 1.407(5)
C46 C51 1.407(5)
C47 C48 1.394(5)
C47 C52 1.509(5)
C48 H48 0.9300
C48 C49 1.381(5)
C49 C50 1.393(5)
C49 C53 1.510(5)
C50 H50 0.9300
C50 C51 1.375(5)
C51 C54 1.509(5)
C52 H52A 0.9600
C52 H52B 0.9600
C52 H52C 0.9600
C53 H53A 0.9600
C53 H53B 0.9600
C53 H53C 0.9600
C54 H54A 0.9600
C54 H54B 0.9600
C54 H54C 0.9600

loop_
_geom_hbond_atom_site_label_D
_geom_hbond_atom_site_label_H
_geom_hbond_atom_site_label_A
_geom_hbond_site_symmetry_A
_geom_hbond_distance_DH
_geom_hbond_distance_HA
_geom_hbond_distance_DA
_geom_hbond_angle_DHA
C10 H10 Cg5 2_554 0.93 2.81 3.5059(7) 132
C25 H25C Cg6 1_565 0.96 2.81 3.7115(8) 158
C37 H37 Cg7 2_575 0.93 2.71 3.5129(8) 145
C39 H39 Cg8 1_565 0.93 2.97 3.5817(8) 125
C53 H53A Cg7 3_555 0.96 2.94 3.6503(8) 132
C54 H54C Cg9 1_545 0.96 2.88 3.7983(8) 160

loop_
_twin_individual_id
_twin_individual_mass_fraction_refined
1 7(10)
2 -6(10)

_cod_database_fobs_code 2242945
